data_2012151
loop_
_publ_author_name
'Masci, Bernardo'
'Saccheo, Stefano'
'Fonsi, Massimiliano'
'Varrone, Maurizio'
'Finelli, Marco'
'Nierlich, Martine'
'Thu\'ery, Pierre'

_publ_section_title
;
 Methoxy-ether and crown-ether derivatives of tetrahomodioxa- and
 octahomotetraoxacalix[4]arenes
;
_journal_issue 8
_journal_name_full 'Acta Crystallographica Section C'
_journal_page_first 978
_journal_page_last 981
_journal_paper_doi 10.1107/S010827010100823X
_journal_volume 57
_journal_year 2001
_chemical_formula_moiety 'C40 H48 O8'
_chemical_formula_sum 'C40 H48 O8'
_chemical_formula_weight 656.78
_space_group_IT_number 14
_symmetry_cell_setting monoclinic
_symmetry_space_group_name_Hall '-P 2yn'
_symmetry_space_group_name_H-M 'P 1 21/n 1'
_audit_creation_method SHELXL-97
_cell_angle_alpha 90.00
_cell_angle_beta 105.842(3)
_cell_angle_gamma 90.00
_cell_formula_units_Z 2
_cell_length_a 10.6466(5)
_cell_length_b 11.0343(7)
_cell_length_c 15.1801(7)
_cell_measurement_reflns_used 6275
_cell_measurement_temperature 100(2)
_cell_measurement_theta_max 25.68
_cell_measurement_theta_min 2.71
_cell_volume 1715.59(16)
_computing_cell_refinement 'DENZO-SMN (Otwinowski & Minor, 1997)'
_computing_data_collection 'Kappa-CCD Software (Nonius, 1998)'
_computing_data_reduction DENZO-SMN
_computing_molecular_graphics 'SHELXTL (Sheldrick, 1999)'
_computing_publication_material 'SHELXTL and PARST97 (Nardelli, 1995)'
_computing_structure_refinement 'SHELXL97 (Sheldrick, 1997)'
_computing_structure_solution 'SHELXS97 (Sheldrick, 1997)'
_diffrn_ambient_temperature 100(2)
_diffrn_detector_area_resol_mean 18
_diffrn_measured_fraction_theta_full .994
_diffrn_measured_fraction_theta_max .994
_diffrn_measurement_device_type 'Nonius Kappa-CCD'
_diffrn_measurement_method '\f scans'
_diffrn_radiation_monochromator graphite
_diffrn_radiation_source 'fine-focus sealed tube'
_diffrn_radiation_type MoK\a
_diffrn_radiation_wavelength .71073
_diffrn_reflns_av_R_equivalents .0405
_diffrn_reflns_av_sigmaI/netI .0586
_diffrn_reflns_limit_h_max 12
_diffrn_reflns_limit_h_min -12
_diffrn_reflns_limit_k_max 13
_diffrn_reflns_limit_k_min -13
_diffrn_reflns_limit_l_max 18
_diffrn_reflns_limit_l_min -18
_diffrn_reflns_number 6275
_diffrn_reflns_theta_full 25.68
_diffrn_reflns_theta_max 25.68
_diffrn_reflns_theta_min 2.71
_diffrn_standards_decay_% none
_exptl_absorpt_coefficient_mu .087
_exptl_absorpt_correction_type none
_exptl_crystal_colour colourless
_exptl_crystal_density_diffrn 1.271
_exptl_crystal_density_meas ?
_exptl_crystal_description platelet
_exptl_crystal_F_000 704
_exptl_crystal_size_max .25
_exptl_crystal_size_mid .25
_exptl_crystal_size_min .15
_refine_diff_density_max .185
_refine_diff_density_min -.195
_refine_ls_extinction_method none
_refine_ls_goodness_of_fit_ref 1.017
_refine_ls_hydrogen_treatment mixed
_refine_ls_matrix_type full
_refine_ls_number_parameters 221
_refine_ls_number_reflns 3245
_refine_ls_number_restraints 0
_refine_ls_restrained_S_all 1.017
_refine_ls_R_factor_all .0704
_refine_ls_R_factor_gt .0446
_refine_ls_shift/su_max <0.001
_refine_ls_shift/su_mean .000
_refine_ls_structure_factor_coef Fsqd
_refine_ls_weighting_details 'calc w=1/[\s^2^(Fo^2^)+(0.0457P)^2^+0.4886P] where P=(Fo^2^+2Fc^2^)/3'
_refine_ls_weighting_scheme calc
_refine_ls_wR_factor_ref .1123
_reflns_number_gt 2366
_reflns_number_total 3245
_reflns_threshold_expression I>2\s(I)
_cod_data_source_file na1520.cif
_cod_data_source_block II
_cod_depositor_comments
;
The following automatic conversions were performed:

'_exptl_crystal_density_meas' value 'not measured' was changed to '?'
- the value is perceived as not measured.

Automatic conversion script
Id: cif_fix_values 3008 2015-01-20 13:52:24Z robertas 
;
_cod_original_sg_symbol_H-M 'P 21/n'
_cod_database_code 2012151
_cod_database_fobs_code 2012151

loop_
_symmetry_equiv_pos_as_xyz
'x, y, z'
'-x+1/2, y+1/2, -z+1/2'
'-x, -y, -z'
'x-1/2, -y-1/2, z-1/2'

loop_
_atom_site_label
_atom_site_fract_x
_atom_site_fract_y
_atom_site_fract_z
_atom_site_U_iso_or_equiv
_atom_site_adp_type
_atom_site_calc_flag
_atom_site_refinement_flags
_atom_site_occupancy
_atom_site_disorder_assembly
_atom_site_disorder_group
_atom_site_type_symbol
O1 .48703(13) .20399(12) .15015(8) .0304(3) Uani d . 1 . . O
O2 .35428(12) -.02455(11) .19787(9) .0274(3) Uani d . 1 . . O
O3 .07761(12) -.10932(11) -.03507(8) .0263(3) Uani d . 1 . . O
O4 .16657(12) -.24430(11) -.21024(8) .0254(3) Uani d . 1 . . O
C1 .66194(18) .24430(16) .28619(12) .0246(4) Uani d . 1 . . C
C2 .54091(18) .19191(17) .24381(12) .0246(4) Uani d . 1 . . C
C3 .46767(17) .13384(16) .29515(12) .0243(4) Uani d . 1 . . C
C4 .51658(17) .13036(16) .38979(12) .0243(4) Uani d . 1 . . C
H4 .4674 .0935 .4243 .029 Uiso calc R 1 . . H
C5 .63753(18) .18068(16) .43462(12) .0243(4) Uani d . 1 . . C
C6 .70858(18) .23539(16) .38107(12) .0243(4) Uani d . 1 . . C
H6 .7904 .2673 .4097 .029 Uiso calc R 1 . . H
C7 .68400(19) .18219(18) .53770(12) .0295(4) Uani d . 1 . . C
H7A .6381 .2439 .5609 .044 Uiso calc R 1 . . H
H7B .7760 .1989 .5567 .044 Uiso calc R 1 . . H
H7C .6676 .1047 .5611 .044 Uiso calc R 1 . . H
C8 .53714(19) .11934(19) .09557(13) .0324(5) Uani d . 1 . . C
H8A .6308 .1224 .1134 .049 Uiso calc R 1 . . H
H8B .5049 .1404 .0320 .049 Uiso calc R 1 . . H
H8C .5090 .0389 .1050 .049 Uiso calc R 1 . . H
C9 .33634(18) .07981(17) .24933(13) .0268(4) Uani d . 1 . . C
H9A .2926 .0567 .2951 .032 Uiso calc R 1 . . H
H9B .2824 .1390 .2089 .032 Uiso calc R 1 . . H
C10 .23144(18) -.07321(18) .14874(13) .0283(4) Uani d . 1 . . C
H10A .1799 -.0112 .1099 .034 Uiso calc R 1 . . H
H10B .1841 -.1005 .1913 .034 Uiso calc R 1 . . H
C11 .25307(17) -.17825(16) .09083(12) .0239(4) Uani d . 1 . . C
C12 .17501(17) -.19360(16) .00152(12) .0228(4) Uani d . 1 . . C
C13 .18848(17) -.29514(16) -.05008(12) .0228(4) Uani d . 1 . . C
C14 .28193(17) -.38197(17) -.00989(12) .0250(4) Uani d . 1 . . C
H14 .2896 -.4512 -.0429 .030 Uiso calc R 1 . . H
C15 .36447(18) -.36782(16) .07878(12) .0255(4) Uani d . 1 . . C
C16 .34825(18) -.26472(17) .12743(12) .0256(4) Uani d . 1 . . C
H16 .4027 -.2533 .1862 .031 Uiso calc R 1 . . H
C17 .46534(19) -.46138(18) .12167(13) .0324(5) Uani d . 1 . . C
H17A .5490 -.4231 .1436 .049 Uiso calc R 1 . . H
H17B .4694 -.5216 .0769 .049 Uiso calc R 1 . . H
H17C .4420 -.4992 .1719 .049 Uiso calc R 1 . . H
C18 .12308(19) -.00917(17) -.07863(14) .0316(5) Uani d . 1 . . C
H18A .2022 .0223 -.0385 .047 Uiso calc R 1 . . H
H18B .0578 .0533 -.0919 .047 Uiso calc R 1 . . H
H18C .1395 -.0362 -.1346 .047 Uiso calc R 1 . . H
C19 .10757(18) -.30683(18) -.14816(12) .0272(4) Uani d . 1 . . C
H19A .0977 -.3919 -.1647 .033 Uiso calc R 1 . . H
H19B .0213 -.2737 -.1540 .033 Uiso calc R 1 . . H
C20 .26531(19) -.31715(17) -.23216(13) .0289(4) Uani d . 1 . . C
H20A .2252 -.3870 -.2676 .035 Uiso calc R 1 . . H
H20B .3259 -.3461 -.1762 .035 Uiso calc R 1 . . H

loop_
_atom_site_aniso_label
_atom_site_aniso_U_11
_atom_site_aniso_U_22
_atom_site_aniso_U_33
_atom_site_aniso_U_12
_atom_site_aniso_U_13
_atom_site_aniso_U_23
O1 .0322(7) .0359(8) .0224(6) .0068(6) .0060(6) .0001(6)
O2 .0206(6) .0276(7) .0327(7) -.0008(5) .0049(5) -.0093(6)
O3 .0217(6) .0254(7) .0313(7) -.0004(5) .0063(5) .0040(6)
O4 .0240(7) .0298(7) .0239(6) .0009(6) .0089(5) .0023(6)
C1 .0263(10) .0208(9) .0293(10) .0018(8) .0118(8) -.0005(8)
C2 .0280(10) .0229(9) .0228(9) .0063(8) .0068(8) -.0003(8)
C3 .0233(9) .0220(9) .0273(9) .0023(8) .0062(8) -.0030(8)
C4 .0247(9) .0227(9) .0276(9) .0012(8) .0105(8) -.0027(8)
C5 .0245(9) .0219(9) .0266(9) .0028(8) .0073(8) -.0030(8)
C6 .0210(9) .0231(9) .0283(9) -.0008(8) .0060(7) -.0036(8)
C7 .0289(10) .0325(10) .0267(10) -.0026(9) .0069(8) -.0050(9)
C8 .0336(11) .0394(11) .0258(10) .0014(9) .0108(8) -.0058(9)
C9 .0251(9) .0267(10) .0282(9) .0017(8) .0064(8) -.0066(8)
C10 .0216(9) .0325(10) .0290(10) -.0038(8) .0040(8) -.0064(9)
C11 .0217(9) .0243(9) .0264(9) -.0042(8) .0079(8) -.0009(8)
C12 .0189(9) .0224(9) .0272(9) -.0015(7) .0065(7) .0032(8)
C13 .0217(9) .0253(9) .0226(9) -.0055(8) .0080(7) .0007(8)
C14 .0262(9) .0234(9) .0261(9) -.0035(8) .0083(8) -.0013(8)
C15 .0251(9) .0243(9) .0270(9) -.0022(8) .0068(8) .0032(8)
C16 .0242(9) .0291(10) .0221(9) -.0029(8) .0040(7) .0011(8)
C17 .0326(10) .0299(11) .0325(10) .0038(9) .0052(9) .0033(9)
C18 .0282(10) .0270(10) .0401(11) .0013(9) .0099(9) .0084(9)
C19 .0255(9) .0332(10) .0238(9) -.0045(8) .0080(8) -.0001(8)
C20 .0320(10) .0263(9) .0316(10) .0010(8) .0138(9) -.0001(8)

loop_
_atom_type_symbol
_atom_type_description
_atom_type_scat_dispersion_real
_atom_type_scat_dispersion_imag
_atom_type_scat_source
C C .0033 .0016 'International Tables Vol C Tables 4.2.6.8 and 6.1.1.4'
H H .0000 .0000 'International Tables Vol C Tables 4.2.6.8 and 6.1.1.4'
O O .0106 .0060 'International Tables Vol C Tables 4.2.6.8 and 6.1.1.4'

loop_
_geom_angle_atom_site_label_1
_geom_angle_atom_site_label_2
_geom_angle_atom_site_label_3
_geom_angle_site_symmetry_3
_geom_angle
C2 O1 C8 . 114.33(14)
C10 O2 C9 . 110.41(13)
C12 O3 C18 . 112.93(13)
C20 O4 C19 . 111.17(14)
C6 C1 C2 . 118.04(16)
C6 C1 C20 3_655 120.65(17)
C2 C1 C20 3_655 121.11(17)
O1 C2 C1 . 120.21(16)
O1 C2 C3 . 118.53(16)
C1 C2 C3 . 121.11(16)
C4 C3 C2 . 118.71(16)
C4 C3 C9 . 120.40(17)
C2 C3 C9 . 120.86(16)
C3 C4 C5 . 121.90(17)
C6 C5 C4 . 117.65(17)
C6 C5 C7 . 121.70(16)
C4 C5 C7 . 120.53(17)
C5 C6 C1 . 122.54(17)
O2 C9 C3 . 108.97(14)
O2 C10 C11 . 109.30(15)
C16 C11 C12 . 118.73(16)
C16 C11 C10 . 120.25(16)
C12 C11 C10 . 120.96(16)
O3 C12 C11 . 119.27(16)
O3 C12 C13 . 119.47(15)
C11 C12 C13 . 121.18(16)
C14 C13 C12 . 118.39(16)
C14 C13 C19 . 121.30(17)
C12 C13 C19 . 120.25(16)
C13 C14 C15 . 121.92(17)
C16 C15 C14 . 117.68(17)
C16 C15 C17 . 120.57(16)
C14 C15 C17 . 121.74(17)
C11 C16 C15 . 122.03(17)
O4 C19 C13 . 111.75(14)
O4 C20 C1 3_655 110.25(15)

loop_
_geom_bond_atom_site_label_1
_geom_bond_atom_site_label_2
_geom_bond_site_symmetry_2
_geom_bond_distance
_geom_bond_publ_flag
O1 C2 . 1.387(2) ?
O1 C8 . 1.444(2) ?
O2 C10 . 1.422(2) ?
O2 C9 . 1.433(2) ?
O3 C12 . 1.391(2) ?
O3 C18 . 1.438(2) ?
O4 C20 . 1.433(2) ?
O4 C19 . 1.443(2) ?
C1 C6 . 1.393(3) ?
C1 C2 . 1.398(3) ?
C1 C20 3_655 1.505(3) ?
C2 C3 . 1.399(3) ?
C3 C4 . 1.389(2) ?
C3 C9 . 1.504(2) ?
C4 C5 . 1.397(2) ?
C5 C6 . 1.390(3) ?
C5 C7 . 1.507(2) ?
C10 C11 . 1.510(3) ?
C11 C16 . 1.392(3) ?
C11 C12 . 1.394(2) ?
C12 C13 . 1.397(3) ?
C13 C14 . 1.396(3) ?
C13 C19 . 1.508(2) ?
C14 C15 . 1.401(3) ?
C15 C16 . 1.393(3) ?
C15 C17 . 1.504(3) ?
C20 C1 3_655 1.505(3) ?
